data_7048833
loop_
_publ_author_name
'Velozo-S\'a, Vivianne S'
'Pereira, Luciano R.'
'Lima, Aliny P.'
'Mello-Andrade, Francyelli'
'Rezende, Manuela R. M.'
'Goveia, Rebeca M.'
'Pires, Wanessa C.'
'Silva, Monize M.'
'Oliveira, Katia M.'
'Ferreira, Antonio G.'
'Ellena, Javier'
'Deflon, Victor M.'
'Grisolia, Cesar Koppe'
'Batista, Alzir A.'
'Silveira-Lacerda, Elis\^angela P'

_publ_section_title
;
 In vitro cytotoxicity and in vivo zebrafish toxicity evaluation of
 Ru(ii)/2-mercaptopyrimidine complexes.
;
_journal_issue 18
_journal_name_full 'Dalton transactions (Cambridge, England : 2003)'
_journal_page_first 6026
_journal_page_last 6039
_journal_paper_doi 10.1039/c8dt03738h
_journal_volume 48
_journal_year 2019
_chemical_formula_moiety 'C44 H36 N4 P2 Ru S2'
_chemical_formula_sum 'C44 H36 N4 P2 Ru S2'
_chemical_formula_weight 847.90
_space_group_crystal_system triclinic
_space_group_IT_number 2
_space_group_name_Hall '-P 1'
_space_group_name_H-M_alt 'P -1'
_symmetry_space_group_name_Hall '-P 1'
_symmetry_space_group_name_H-M 'P -1'
_atom_sites_solution_hydrogens geom
_audit_block_doi 10.5517/ccdc.csd.cc20gr19
_audit_creation_method SHELXL-2014/6
_audit_update_record
;
2018-08-09 deposited with the CCDC.
2019-01-22 downloaded from the CCDC.
;
_cell_angle_alpha 77.0840(10)
_cell_angle_beta 71.3120(10)
_cell_angle_gamma 66.439(2)
_cell_formula_units_Z 2
_cell_length_a 11.1851(2)
_cell_length_b 13.2033(3)
_cell_length_c 14.8420(4)
_cell_measurement_reflns_used 13511
_cell_measurement_temperature 296(2)
_cell_measurement_theta_max 27.103
_cell_measurement_theta_min 2.546
_cell_volume 1891.68(8)
_computing_structure_refinement 'SHELXL-2014/6 (Sheldrick, 2014)'
_diffrn_ambient_temperature 296(2)
_diffrn_detector 'CCD plate'
_diffrn_detector_area_resol_mean 9
_diffrn_measured_fraction_theta_full 0.998
_diffrn_measured_fraction_theta_max 0.993
_diffrn_measurement_device '95mm CCD camera on \k-goniostat'
_diffrn_measurement_device_type KappaCCD
_diffrn_measurement_method 'CCD rotation images, thick slices'
_diffrn_orient_matrix_type 'by Bruker AXS Collect from scalepack cell'
_diffrn_orient_matrix_UB_11 -0.130063E-1
_diffrn_orient_matrix_UB_12 0.125932E-1
_diffrn_orient_matrix_UB_13 -0.657427E-1
_diffrn_orient_matrix_UB_21 0.351467E-1
_diffrn_orient_matrix_UB_22 -0.82168E-1
_diffrn_orient_matrix_UB_23 -0.23698E-2
_diffrn_orient_matrix_UB_31 -0.937586E-1
_diffrn_orient_matrix_UB_32 -0.7348E-3
_diffrn_orient_matrix_UB_33 0.281617E-1
_diffrn_radiation_monochromator graphite
_diffrn_radiation_probe x-ray
_diffrn_radiation_type MoK\a
_diffrn_radiation_wavelength 0.71073
_diffrn_reflns_av_R_equivalents 0.0720
_diffrn_reflns_av_unetI/netI 0.0746
_diffrn_reflns_Laue_measured_fraction_full 0.998
_diffrn_reflns_Laue_measured_fraction_max 0.993
_diffrn_reflns_limit_h_max 13
_diffrn_reflns_limit_h_min -13
_diffrn_reflns_limit_k_max 16
_diffrn_reflns_limit_k_min -16
_diffrn_reflns_limit_l_max 18
_diffrn_reflns_limit_l_min -18
_diffrn_reflns_number 32642
_diffrn_reflns_point_group_measured_fraction_full 0.998
_diffrn_reflns_point_group_measured_fraction_max 0.993
_diffrn_reflns_theta_full 25.242
_diffrn_reflns_theta_max 25.999
_diffrn_reflns_theta_min 2.812
_diffrn_source 'Enraf Nonius FR590'
_exptl_absorpt_coefficient_mu 0.648
_exptl_absorpt_correction_T_max 0.9647
_exptl_absorpt_correction_T_min 0.8884
_exptl_absorpt_correction_type gaussian
_exptl_absorpt_process_details
;
        a grid of  8 x  8 x  8 =   512 sampling points was used
;
_exptl_crystal_colour red
_exptl_crystal_density_diffrn 1.489
_exptl_crystal_description prism
_exptl_crystal_F_000 868
_exptl_crystal_size_max 0.187
_exptl_crystal_size_mid 0.116
_exptl_crystal_size_min 0.057
_refine_diff_density_max 0.854
_refine_diff_density_min -0.749
_refine_diff_density_rms 0.093
_refine_ls_extinction_method none
_refine_ls_goodness_of_fit_ref 1.035
_refine_ls_hydrogen_treatment constr
_refine_ls_matrix_type full
_refine_ls_number_parameters 406
_refine_ls_number_reflns 7393
_refine_ls_number_restraints 0
_refine_ls_restrained_S_all 1.035
_refine_ls_R_factor_all 0.0941
_refine_ls_R_factor_gt 0.0479
_refine_ls_shift/su_max 0.001
_refine_ls_shift/su_mean 0.000
_refine_ls_structure_factor_coef Fsqd
_refine_ls_weighting_details 'w=1/[\s^2^(Fo^2^)+(0.0608P)^2^+0.9749P] where P=(Fo^2^+2Fc^2^)/3'
_refine_ls_weighting_scheme calc
_refine_ls_wR_factor_gt 0.1047
_refine_ls_wR_factor_ref 0.1254
_reflns_Friedel_coverage 0.000
_reflns_number_gt 4932
_reflns_number_total 7393
_reflns_threshold_expression 'I > 2\s(I)'
_cod_data_source_file c8dt03738h2.cif
_cod_data_source_block shelx
_cod_depositor_comments 'Adding full bibliography for 7048833--7048836.cif.'
_cod_original_cell_volume 1891.69(8)
_cod_database_code 7048833
_shelx_space_group_comment
;
The symmetry employed for this shelxl refinement is uniquely defined
by the following loop, which should always be used as a source of
symmetry information in preference to the above space-group names.
They are only intended as comments.
;
_shelxl_version_number 2014/6

loop_
_space_group_symop_operation_xyz
'x, y, z'
'-x, -y, -z'

loop_
_atom_site_label
_atom_site_type_symbol
_atom_site_fract_x
_atom_site_fract_y
_atom_site_fract_z
_atom_site_U_iso_or_equiv
_atom_site_adp_type
_atom_site_occupancy
_atom_site_site_symmetry_order
_atom_site_calc_flag
_atom_site_refinement_flags_posn
_atom_site_refinement_flags_adp
Ru Ru 0.83364(3) 0.32866(3) 0.26593(2) 0.03220(13) Uani 1 1 d . .
S1 S 0.84989(11) 0.28511(9) 0.43138(8) 0.0444(3) Uani 1 1 d . .
S2 S 0.78693(11) 0.44687(9) 0.12436(8) 0.0408(3) Uani 1 1 d . .
P1 P 0.76298(10) 0.18765(8) 0.25829(8) 0.0332(3) Uani 1 1 d . .
P2 P 1.06123(10) 0.25304(9) 0.19546(8) 0.0345(3) Uani 1 1 d . .
N1 N 0.8662(3) 0.4537(3) 0.3133(3) 0.0376(8) Uani 1 1 d . .
N2 N 0.6311(3) 0.4515(3) 0.2925(2) 0.0371(8) Uani 1 1 d . .
C11 C 0.8634(4) 0.4148(4) 0.4076(3) 0.0401(10) Uani 1 1 d . .
N12 N 0.8700(4) 0.4681(3) 0.4703(3) 0.0555(10) Uani 1 1 d . .
C13 C 0.8823(5) 0.5669(4) 0.4352(4) 0.0628(15) Uani 1 1 d . .
H13 H 0.8900 0.6068 0.4761 0.075 Uiso 1 1 calc R U
C14 C 0.8844(5) 0.6129(4) 0.3425(4) 0.0567(13) Uani 1 1 d . .
H14 H 0.8915 0.6826 0.3212 0.068 Uiso 1 1 calc R U
C15 C 0.8757(4) 0.5531(3) 0.2828(3) 0.0462(11) Uani 1 1 d . .
H15 H 0.8765 0.5824 0.2196 0.055 Uiso 1 1 calc R U
C21 C 0.6388(4) 0.5118(3) 0.2043(3) 0.0367(10) Uani 1 1 d . .
N22 N 0.5443(4) 0.6098(3) 0.1836(3) 0.0470(9) Uani 1 1 d . .
C23 C 0.4406(4) 0.6472(4) 0.2567(4) 0.0526(12) Uani 1 1 d . .
H23 H 0.3730 0.7144 0.2454 0.063 Uiso 1 1 calc R U
C24 C 0.4255(4) 0.5942(4) 0.3480(4) 0.0558(13) Uani 1 1 d . .
H24 H 0.3508 0.6247 0.3972 0.067 Uiso 1 1 calc R U
C25 C 0.5242(4) 0.4952(4) 0.3639(3) 0.0465(11) Uani 1 1 d . .
H25 H 0.5173 0.4575 0.4252 0.056 Uiso 1 1 calc R U
C111 C 0.6061(2) 0.1855(2) 0.35226(17) 0.0382(10) Uani 1 1 d G .
C112 C 0.5297(3) 0.1300(2) 0.34172(18) 0.0518(12) Uani 1 1 d G .
H112 H 0.5539 0.0973 0.2861 0.062 Uiso 1 1 calc R U
C113 C 0.4171(3) 0.1233(3) 0.4144(2) 0.0585(13) Uani 1 1 d G .
H113 H 0.3660 0.0861 0.4073 0.070 Uiso 1 1 calc R U
C114 C 0.3809(2) 0.1722(3) 0.4975(2) 0.0588(14) Uani 1 1 d G .
H114 H 0.3056 0.1677 0.5461 0.071 Uiso 1 1 calc R U
C115 C 0.4574(3) 0.2278(3) 0.50808(17) 0.0535(12) Uani 1 1 d G .
H115 H 0.4332 0.2605 0.5637 0.064 Uiso 1 1 calc R U
C116 C 0.5699(3) 0.2344(2) 0.4354(2) 0.0462(11) Uani 1 1 d G .
H116 H 0.6211 0.2716 0.4425 0.055 Uiso 1 1 calc R U
C121 C 0.7079(3) 0.1871(2) 0.15249(18) 0.0365(10) Uani 1 1 d G .
C122 C 0.6136(3) 0.28621(18) 0.1244(2) 0.0485(12) Uani 1 1 d G .
H122 H 0.5853 0.3484 0.1560 0.058 Uiso 1 1 calc R U
C123 C 0.5618(3) 0.2923(2) 0.0490(2) 0.0609(14) Uani 1 1 d G .
H123 H 0.4987 0.3586 0.0303 0.073 Uiso 1 1 calc R U
C124 C 0.6041(3) 0.1993(3) 0.00176(19) 0.0606(14) Uani 1 1 d G .
H124 H 0.5694 0.2034 -0.0487 0.073 Uiso 1 1 calc R U
C125 C 0.6984(3) 0.1002(2) 0.0298(2) 0.0594(13) Uani 1 1 d G .
H125 H 0.7267 0.0380 -0.0018 0.071 Uiso 1 1 calc R U
C126 C 0.7502(3) 0.09408(18) 0.1052(2) 0.0477(11) Uani 1 1 d G .
H126 H 0.8132 0.0278 0.1240 0.057 Uiso 1 1 calc R U
C131 C 0.8764(2) 0.04144(16) 0.28097(18) 0.0341(9) Uani 1 1 d G .
C132 C 0.8506(2) -0.0150(2) 0.37188(16) 0.0457(11) Uani 1 1 d G .
H132 H 0.7757 0.0192 0.4194 0.055 Uiso 1 1 calc R U
C133 C 0.9368(3) -0.1225(2) 0.39173(17) 0.0525(12) Uani 1 1 d G .
H133 H 0.9195 -0.1603 0.4526 0.063 Uiso 1 1 calc R U
C134 C 1.0488(3) -0.17358(17) 0.3207(2) 0.0526(13) Uani 1 1 d G .
H134 H 1.1064 -0.2455 0.3340 0.063 Uiso 1 1 calc R U
C135 C 1.0746(2) -0.1171(2) 0.22977(19) 0.0505(12) Uani 1 1 d G .
H135 H 1.1495 -0.1513 0.1822 0.061 Uiso 1 1 calc R U
C136 C 0.9884(3) -0.0096(2) 0.20992(15) 0.0427(11) Uani 1 1 d G .
H136 H 1.0057 0.0281 0.1491 0.051 Uiso 1 1 calc R U
C211 C 1.1761(3) 0.1197(2) 0.2419(2) 0.0440(11) Uani 1 1 d G .
C212 C 1.1293(3) 0.0671(2) 0.3307(2) 0.0475(11) Uani 1 1 d G .
H212 H 1.0403 0.0979 0.3657 0.057 Uiso 1 1 calc R U
C213 C 1.2154(4) -0.0316(2) 0.3671(2) 0.0661(16) Uani 1 1 d G .
H213 H 1.1840 -0.0669 0.4264 0.079 Uiso 1 1 calc R U
C214 C 1.3483(4) -0.0777(2) 0.3147(3) 0.084(2) Uani 1 1 d G .
H214 H 1.4059 -0.1437 0.3391 0.101 Uiso 1 1 calc R U
C215 C 1.3952(2) -0.0250(3) 0.2260(3) 0.089(2) Uani 1 1 d G .
H215 H 1.4841 -0.0558 0.1910 0.107 Uiso 1 1 calc R U
C216 C 1.3091(3) 0.0737(3) 0.1896(2) 0.0720(16) Uani 1 1 d G .
H216 H 1.3404 0.1089 0.1302 0.086 Uiso 1 1 calc R U
C221 C 1.1066(3) 0.2406(2) 0.06575(15) 0.0387(10) Uani 1 1 d G .
C222 C 1.0184(2) 0.2184(2) 0.03172(19) 0.0417(10) Uani 1 1 d G .
H222 H 0.9363 0.2164 0.0725 0.050 Uiso 1 1 calc R U
C223 C 1.0528(3) 0.1991(2) -0.0632(2) 0.0537(12) Uani 1 1 d G .
H223 H 0.9937 0.1842 -0.0860 0.064 Uiso 1 1 calc R U
C224 C 1.1754(3) 0.2020(3) -0.12409(15) 0.0598(14) Uani 1 1 d G .
H224 H 1.1984 0.1892 -0.1876 0.072 Uiso 1 1 calc R U
C225 C 1.2636(3) 0.2243(3) -0.0901(2) 0.0615(14) Uani 1 1 d G .
H225 H 1.3457 0.2262 -0.1308 0.074 Uiso 1 1 calc R U
C226 C 1.2292(2) 0.2435(2) 0.0049(2) 0.0503(12) Uani 1 1 d G .
H226 H 1.2883 0.2584 0.0276 0.060 Uiso 1 1 calc R U
C231 C 1.1440(3) 0.3486(2) 0.1971(2) 0.0370(10) Uani 1 1 d G .
C232 C 1.1445(3) 0.4382(2) 0.12704(17) 0.0469(11) Uani 1 1 d G .
H232 H 1.1084 0.4477 0.0760 0.056 Uiso 1 1 calc R U
C233 C 1.1989(3) 0.5136(2) 0.1333(2) 0.0584(13) Uani 1 1 d G .
H233 H 1.1992 0.5736 0.0864 0.070 Uiso 1 1 calc R U
C234 C 1.2528(3) 0.4994(2) 0.2095(3) 0.0656(15) Uani 1 1 d G .
H234 H 1.2892 0.5499 0.2136 0.079 Uiso 1 1 calc R U
C235 C 1.2524(3) 0.4098(3) 0.2795(2) 0.0637(14) Uani 1 1 d G .
H235 H 1.2885 0.4003 0.3305 0.076 Uiso 1 1 calc R U
C236 C 1.1980(3) 0.3344(2) 0.27329(18) 0.0482(11) Uani 1 1 d G .
H236 H 1.1977 0.2744 0.3201 0.058 Uiso 1 1 calc R U

loop_
_atom_site_aniso_label
_atom_site_aniso_U_11
_atom_site_aniso_U_22
_atom_site_aniso_U_33
_atom_site_aniso_U_23
_atom_site_aniso_U_13
_atom_site_aniso_U_12
Ru 0.0324(2) 0.0317(2) 0.0323(2) -0.00467(14) -0.00875(14) -0.01038(14)
S1 0.0511(7) 0.0484(7) 0.0364(6) -0.0005(5) -0.0156(5) -0.0192(5)
S2 0.0410(6) 0.0412(6) 0.0342(6) -0.0003(5) -0.0091(5) -0.0112(5)
P1 0.0336(6) 0.0320(6) 0.0353(6) -0.0043(5) -0.0107(5) -0.0112(5)
P2 0.0324(6) 0.0341(6) 0.0368(6) -0.0056(5) -0.0090(5) -0.0107(5)
N1 0.0341(19) 0.034(2) 0.048(2) -0.0125(17) -0.0137(17) -0.0088(15)
N2 0.0327(19) 0.0377(19) 0.038(2) -0.0093(17) -0.0062(16) -0.0095(15)
C11 0.035(2) 0.050(3) 0.036(3) -0.009(2) -0.0088(19) -0.014(2)
N12 0.063(3) 0.064(3) 0.051(3) -0.015(2) -0.028(2) -0.021(2)
C13 0.066(3) 0.059(3) 0.081(4) -0.031(3) -0.032(3) -0.017(3)
C14 0.062(3) 0.039(3) 0.079(4) -0.016(3) -0.022(3) -0.019(2)
C15 0.047(3) 0.036(3) 0.055(3) -0.009(2) -0.012(2) -0.013(2)
C21 0.040(2) 0.038(2) 0.037(3) -0.003(2) -0.016(2) -0.0147(19)
N22 0.044(2) 0.037(2) 0.060(3) -0.0019(19) -0.021(2) -0.0095(17)
C23 0.037(3) 0.045(3) 0.071(4) -0.017(3) -0.017(3) -0.002(2)
C24 0.035(3) 0.054(3) 0.065(4) -0.027(3) 0.000(2) -0.001(2)
C25 0.043(3) 0.052(3) 0.040(3) -0.015(2) -0.003(2) -0.013(2)
C111 0.035(2) 0.036(2) 0.045(3) 0.003(2) -0.015(2) -0.0156(19)
C112 0.048(3) 0.057(3) 0.057(3) -0.008(2) -0.011(2) -0.026(2)
C113 0.050(3) 0.063(3) 0.070(4) -0.003(3) -0.013(3) -0.033(3)
C114 0.040(3) 0.065(3) 0.065(4) 0.006(3) -0.006(2) -0.025(2)
C115 0.049(3) 0.061(3) 0.045(3) -0.003(2) -0.004(2) -0.021(2)
C116 0.047(3) 0.046(3) 0.048(3) -0.006(2) -0.008(2) -0.021(2)
C121 0.036(2) 0.038(2) 0.040(3) -0.002(2) -0.0140(19) -0.0148(19)
C122 0.045(3) 0.046(3) 0.059(3) -0.006(2) -0.024(2) -0.012(2)
C123 0.058(3) 0.061(3) 0.068(4) 0.004(3) -0.037(3) -0.015(3)
C124 0.060(3) 0.088(4) 0.046(3) -0.005(3) -0.027(3) -0.031(3)
C125 0.060(3) 0.072(4) 0.055(3) -0.024(3) -0.019(3) -0.020(3)
C126 0.048(3) 0.052(3) 0.048(3) -0.012(2) -0.022(2) -0.012(2)
C131 0.036(2) 0.033(2) 0.041(3) -0.0042(19) -0.015(2) -0.0148(18)
C132 0.049(3) 0.047(3) 0.047(3) 0.003(2) -0.015(2) -0.024(2)
C133 0.048(3) 0.048(3) 0.062(3) 0.015(2) -0.020(3) -0.024(2)
C134 0.046(3) 0.038(3) 0.079(4) -0.003(3) -0.031(3) -0.010(2)
C135 0.042(3) 0.053(3) 0.061(3) -0.021(3) -0.019(2) -0.010(2)
C136 0.043(3) 0.040(3) 0.046(3) -0.007(2) -0.014(2) -0.012(2)
C211 0.043(3) 0.038(2) 0.057(3) -0.011(2) -0.024(2) -0.008(2)
C212 0.055(3) 0.045(3) 0.055(3) -0.002(2) -0.030(2) -0.020(2)
C213 0.098(4) 0.043(3) 0.080(4) 0.012(3) -0.058(4) -0.031(3)
C214 0.098(5) 0.042(3) 0.126(6) -0.016(4) -0.078(5) 0.003(3)
C215 0.067(4) 0.068(4) 0.109(6) -0.023(4) -0.036(4) 0.016(3)
C216 0.044(3) 0.063(3) 0.083(4) -0.012(3) -0.013(3) 0.007(3)
C221 0.037(2) 0.033(2) 0.040(3) -0.0061(19) -0.004(2) -0.0092(18)
C222 0.046(3) 0.039(2) 0.040(3) -0.007(2) -0.011(2) -0.013(2)
C223 0.066(3) 0.048(3) 0.050(3) -0.011(2) -0.022(3) -0.015(2)
C224 0.089(4) 0.049(3) 0.032(3) -0.008(2) -0.010(3) -0.016(3)
C225 0.063(3) 0.050(3) 0.055(3) -0.012(3) 0.010(3) -0.020(3)
C226 0.048(3) 0.051(3) 0.052(3) -0.013(2) -0.002(2) -0.022(2)
C231 0.030(2) 0.042(2) 0.038(2) -0.006(2) -0.0071(19) -0.0120(18)
C232 0.053(3) 0.048(3) 0.043(3) -0.005(2) -0.012(2) -0.022(2)
C233 0.071(3) 0.049(3) 0.063(3) -0.004(2) -0.014(3) -0.033(3)
C234 0.063(3) 0.073(4) 0.081(4) -0.024(3) -0.013(3) -0.041(3)
C235 0.065(3) 0.074(4) 0.068(4) -0.012(3) -0.025(3) -0.032(3)
C236 0.043(3) 0.056(3) 0.050(3) -0.004(2) -0.015(2) -0.021(2)

loop_
_atom_type_symbol
_atom_type_description
_atom_type_scat_dispersion_real
_atom_type_scat_dispersion_imag
_atom_type_scat_source
C C 0.0033 0.0016 'International Tables Vol C Tables 4.2.6.8 and 6.1.1.4'
H H 0.0000 0.0000 'International Tables Vol C Tables 4.2.6.8 and 6.1.1.4'
N N 0.0061 0.0033 'International Tables Vol C Tables 4.2.6.8 and 6.1.1.4'
P P 0.1023 0.0942 'International Tables Vol C Tables 4.2.6.8 and 6.1.1.4'
Ru Ru -1.2594 0.8363 'International Tables Vol C Tables 4.2.6.8 and 6.1.1.4'
S S 0.1246 0.1234 'International Tables Vol C Tables 4.2.6.8 and 6.1.1.4'

loop_
_exptl_crystal_face_index_h
_exptl_crystal_face_index_k
_exptl_crystal_face_index_l
_exptl_crystal_face_perp_dist
0 -1 1 0.014
0 1 -1 0.043
0 1 1 0.055
0 -1 -1 0.061
-6 0 1 0.102
4 1 0 0.085

loop_
_geom_angle_atom_site_label_1
_geom_angle_atom_site_label_2
_geom_angle_atom_site_label_3
_geom_angle
N1 Ru N2 79.89(12)
N1 Ru P2 90.16(9)
N2 Ru P2 158.17(9)
N1 Ru P1 163.93(10)
N2 Ru P1 93.68(9)
P2 Ru P1 100.53(4)
N1 Ru S2 91.14(10)
N2 Ru S2 67.63(9)
P2 Ru S2 93.42(4)
P1 Ru S2 100.06(4)
N1 Ru S1 67.06(10)
N2 Ru S1 97.15(9)
P2 Ru S1 96.75(4)
P1 Ru S1 99.52(4)
S2 Ru S1 155.85(4)
C11 S1 Ru 81.14(15)
C21 S2 Ru 81.95(14)
C131 P1 C121 104.20(12)
C131 P1 C111 99.76(13)
C121 P1 C111 97.95(13)
C131 P1 Ru 117.36(9)
C121 P1 Ru 120.64(10)
C111 P1 Ru 113.40(10)
C231 P2 C221 101.78(13)
C231 P2 C211 100.39(13)
C221 P2 C211 103.03(14)
C231 P2 Ru 109.17(10)
C221 P2 Ru 115.34(10)
C211 P2 Ru 124.08(10)
C15 N1 C11 117.3(4)
C15 N1 Ru 140.1(3)
C11 N1 Ru 102.3(3)
C25 N2 C21 117.3(4)
C25 N2 Ru 141.7(3)
C21 N2 Ru 99.2(2)
N12 C11 N1 125.5(4)
N12 C11 S1 125.3(4)
N1 C11 S1 109.2(3)
C11 N12 C13 114.7(4)
N12 C13 C14 123.9(4)
N12 C13 H13 118.1
C14 C13 H13 118.1
C15 C14 C13 117.6(4)
C15 C14 H14 121.2
C13 C14 H14 121.2
N1 C15 C14 121.0(5)
N1 C15 H15 119.5
C14 C15 H15 119.5
N22 C21 N2 124.7(4)
N22 C21 S2 124.8(3)
N2 C21 S2 110.5(3)
C23 N22 C21 114.9(4)
N22 C23 C24 124.7(4)
N22 C23 H23 117.7
C24 C23 H23 117.7
C25 C24 C23 117.5(4)
C25 C24 H24 121.3
C23 C24 H24 121.3
N2 C25 C24 120.9(4)
N2 C25 H25 119.5
C24 C25 H25 119.5
C112 C111 C116 120.0
C112 C111 P1 120.22(15)
C116 C111 P1 119.69(15)
C111 C112 C113 120.0
C111 C112 H112 120.0
C113 C112 H112 120.0
C114 C113 C112 120.0
C114 C113 H113 120.0
C112 C113 H113 120.0
C113 C114 C115 120.0
C113 C114 H114 120.0
C115 C114 H114 120.0
C116 C115 C114 120.0
C116 C115 H115 120.0
C114 C115 H115 120.0
C115 C116 C111 120.0
C115 C116 H116 120.0
C111 C116 H116 120.0
C122 C121 C126 120.0
C122 C121 P1 115.83(15)
C126 C121 P1 124.10(15)
C123 C122 C121 120.0
C123 C122 H122 120.0
C121 C122 H122 120.0
C124 C123 C122 120.0
C124 C123 H123 120.0
C122 C123 H123 120.0
C123 C124 C125 120.0
C123 C124 H124 120.0
C125 C124 H124 120.0
C126 C125 C124 120.0
C126 C125 H125 120.0
C124 C125 H125 120.0
C125 C126 C121 120.0
C125 C126 H126 120.0
C121 C126 H126 120.0
C132 C131 C136 120.0
C132 C131 P1 118.86(15)
C136 C131 P1 121.09(15)
C131 C132 C133 120.0
C131 C132 H132 120.0
C133 C132 H132 120.0
C134 C133 C132 120.0
C134 C133 H133 120.0
C132 C133 H133 120.0
C133 C134 C135 120.0
C133 C134 H134 120.0
C135 C134 H134 120.0
C136 C135 C134 120.0
C136 C135 H135 120.0
C134 C135 H135 120.0
C135 C136 C131 120.0
C135 C136 H136 120.0
C131 C136 H136 120.0
C212 C211 C216 120.0
C212 C211 P2 119.53(17)
C216 C211 P2 120.46(17)
C211 C212 C213 120.0
C211 C212 H212 120.0
C213 C212 H212 120.0
C214 C213 C212 120.0
C214 C213 H213 120.0
C212 C213 H213 120.0
C215 C214 C213 120.0
C215 C214 H214 120.0
C213 C214 H214 120.0
C216 C215 C214 120.0
C216 C215 H215 120.0
C214 C215 H215 120.0
C215 C216 C211 120.0
C215 C216 H216 120.0
C211 C216 H216 120.0
C222 C221 C226 120.0
C222 C221 P2 117.65(16)
C226 C221 P2 122.12(16)
C221 C222 C223 120.0
C221 C222 H222 120.0
C223 C222 H222 120.0
C224 C223 C222 120.0
C224 C223 H223 120.0
C222 C223 H223 120.0
C225 C224 C223 120.0
C225 C224 H224 120.0
C223 C224 H224 120.0
C224 C225 C226 120.0
C224 C225 H225 120.0
C226 C225 H225 120.0
C225 C226 C221 120.0
C225 C226 H226 120.0
C221 C226 H226 120.0
C232 C231 C236 120.0
C232 C231 P2 120.90(15)
C236 C231 P2 118.95(16)
C233 C232 C231 120.0
C233 C232 H232 120.0
C231 C232 H232 120.0
C234 C233 C232 120.0
C234 C233 H233 120.0
C232 C233 H233 120.0
C235 C234 C233 120.0
C235 C234 H234 120.0
C233 C234 H234 120.0
C234 C235 C236 120.0
C234 C235 H235 120.0
C236 C235 H235 120.0
C235 C236 C231 120.0
C235 C236 H236 120.0
C231 C236 H236 120.0

loop_
_geom_bond_atom_site_label_1
_geom_bond_atom_site_label_2
_geom_bond_distance
Ru N1 2.124(3)
Ru N2 2.167(3)
Ru P2 2.3021(11)
Ru P1 2.3305(11)
Ru S2 2.3895(11)
Ru S1 2.4424(11)
S1 C11 1.727(4)
S2 C21 1.717(4)
P1 C131 1.864(2)
P1 C121 1.864(2)
P1 C111 1.865(2)
P2 C231 1.847(2)
P2 C221 1.855(2)
P2 C211 1.856(2)
N1 C15 1.325(5)
N1 C11 1.374(5)
N2 C25 1.340(5)
N2 C21 1.367(5)
C11 N12 1.320(5)
N12 C13 1.337(6)
C13 C14 1.371(7)
C13 H13 0.9300
C14 C15 1.360(6)
C14 H14 0.9300
C15 H15 0.9300
C21 N22 1.350(5)
N22 C23 1.319(6)
C23 C24 1.370(7)
C23 H23 0.9300
C24 C25 1.363(6)
C24 H24 0.9300
C25 H25 0.9300
C111 C112 1.3900
C111 C116 1.3900
C112 C113 1.3900
C112 H112 0.9300
C113 C114 1.3900
C113 H113 0.9300
C114 C115 1.3900
C114 H114 0.9300
C115 C116 1.3900
C115 H115 0.9300
C116 H116 0.9300
C121 C122 1.3900
C121 C126 1.3900
C122 C123 1.3900
C122 H122 0.9300
C123 C124 1.3900
C123 H123 0.9300
C124 C125 1.3900
C124 H124 0.9300
C125 C126 1.3900
C125 H125 0.9300
C126 H126 0.9300
C131 C132 1.3900
C131 C136 1.3900
C132 C133 1.3900
C132 H132 0.9300
C133 C134 1.3900
C133 H133 0.9300
C134 C135 1.3900
C134 H134 0.9300
C135 C136 1.3900
C135 H135 0.9300
C136 H136 0.9300
C211 C212 1.3900
C211 C216 1.3900
C212 C213 1.3900
C212 H212 0.9300
C213 C214 1.3900
C213 H213 0.9300
C214 C215 1.3900
C214 H214 0.9300
C215 C216 1.3900
C215 H215 0.9300
C216 H216 0.9300
C221 C222 1.3900
C221 C226 1.3900
C222 C223 1.3900
C222 H222 0.9300
C223 C224 1.3900
C223 H223 0.9300
C224 C225 1.3900
C224 H224 0.9300
C225 C226 1.3900
C225 H225 0.9300
C226 H226 0.9300
C231 C232 1.3900
C231 C236 1.3900
C232 C233 1.3900
C232 H232 0.9300
C233 C234 1.3900
C233 H233 0.9300
C234 C235 1.3900
C234 H234 0.9300
C235 C236 1.3900
C235 H235 0.9300
C236 H236 0.9300

loop_
_geom_torsion_atom_site_label_1
_geom_torsion_atom_site_label_2
_geom_torsion_atom_site_label_3
_geom_torsion_atom_site_label_4
_geom_torsion
C15 N1 C11 N12 -0.3(6)
Ru N1 C11 N12 -175.1(4)
C15 N1 C11 S1 179.7(3)
Ru N1 C11 S1 4.9(3)
Ru S1 C11 N12 175.8(4)
Ru S1 C11 N1 -4.2(3)
N1 C11 N12 C13 -1.1(6)
S1 C11 N12 C13 179.0(4)
C11 N12 C13 C14 1.8(7)
N12 C13 C14 C15 -1.2(8)
C11 N1 C15 C14 1.0(6)
Ru N1 C15 C14 173.1(3)
C13 C14 C15 N1 -0.3(7)
C25 N2 C21 N22 -2.6(6)
Ru N2 C21 N22 -170.6(3)
C25 N2 C21 S2 176.3(3)
Ru N2 C21 S2 8.3(3)
Ru S2 C21 N22 171.4(4)
Ru S2 C21 N2 -7.5(3)
N2 C21 N22 C23 1.4(6)
S2 C21 N22 C23 -177.3(3)
C21 N22 C23 C24 0.3(7)
N22 C23 C24 C25 -0.7(8)
C21 N2 C25 C24 2.0(6)
Ru N2 C25 C24 162.7(4)
C23 C24 C25 N2 -0.5(7)
C131 P1 C111 C112 -73.02(18)
C121 P1 C111 C112 32.96(18)
Ru P1 C111 C112 161.35(13)
C131 P1 C111 C116 103.36(17)
C121 P1 C111 C116 -150.66(16)
Ru P1 C111 C116 -22.27(18)
C116 C111 C112 C113 0.0
P1 C111 C112 C113 176.4(2)
C111 C112 C113 C114 0.0
C112 C113 C114 C115 0.0
C113 C114 C115 C116 0.0
C114 C115 C116 C111 0.0
C112 C111 C116 C115 0.0
P1 C111 C116 C115 -176.4(2)
C131 P1 C121 C122 175.76(16)
C111 P1 C121 C122 73.52(17)
Ru P1 C121 C122 -49.76(18)
C131 P1 C121 C126 -1.1(2)
C111 P1 C121 C126 -103.35(19)
Ru P1 C121 C126 133.37(15)
C126 C121 C122 C123 0.0
P1 C121 C122 C123 -177.0(2)
C121 C122 C123 C124 0.0
C122 C123 C124 C125 0.0
C123 C124 C125 C126 0.0
C124 C125 C126 C121 0.0
C122 C121 C126 C125 0.0
P1 C121 C126 C125 176.8(2)
C121 P1 C131 C132 -126.40(16)
C111 P1 C131 C132 -25.55(17)
Ru P1 C131 C132 97.32(15)
C121 P1 C131 C136 56.24(18)
C111 P1 C131 C136 157.09(16)
Ru P1 C131 C136 -80.04(16)
C136 C131 C132 C133 0.0
P1 C131 C132 C133 -177.39(19)
C131 C132 C133 C134 0.0
C132 C133 C134 C135 0.0
C133 C134 C135 C136 0.0
C134 C135 C136 C131 0.0
C132 C131 C136 C135 0.0
P1 C131 C136 C135 177.3(2)
C231 P2 C211 C212 113.34(19)
C221 P2 C211 C212 -141.86(18)
Ru P2 C211 C212 -8.5(2)
C231 P2 C211 C216 -65.29(19)
C221 P2 C211 C216 39.51(19)
Ru P2 C211 C216 172.90(14)
C216 C211 C212 C213 0.0
P2 C211 C212 C213 -178.6(2)
C211 C212 C213 C214 0.0
C212 C213 C214 C215 0.0
C213 C214 C215 C216 0.0
C214 C215 C216 C211 0.0
C212 C211 C216 C215 0.0
P2 C211 C216 C215 178.6(2)
C231 P2 C221 C222 -151.72(16)
C211 P2 C221 C222 104.55(17)
Ru P2 C221 C222 -33.68(18)
C231 P2 C221 C226 33.72(19)
C211 P2 C221 C226 -70.01(19)
Ru P2 C221 C226 151.75(13)
C226 C221 C222 C223 0.0
P2 C221 C222 C223 -174.7(2)
C221 C222 C223 C224 0.0
C222 C223 C224 C225 0.0
C223 C224 C225 C226 0.0
C224 C225 C226 C221 0.0
C222 C221 C226 C225 0.0
P2 C221 C226 C225 174.4(2)
C221 P2 C231 C232 39.3(2)
C211 P2 C231 C232 145.12(17)
Ru P2 C231 C232 -83.06(17)
C221 P2 C231 C236 -145.20(17)
C211 P2 C231 C236 -39.39(19)
Ru P2 C231 C236 92.43(16)
C236 C231 C232 C233 0.0
P2 C231 C232 C233 175.4(2)
C231 C232 C233 C234 0.0
C232 C233 C234 C235 0.0
C233 C234 C235 C236 0.0
C234 C235 C236 C231 0.0
C232 C231 C236 C235 0.0
P2 C231 C236 C235 -175.5(2)
